data_7060930
loop_
_publ_author_name
'Chen, Shu-Yang'
'Lv, Wei'
'Cui, Hui-Hui'
'Chen, Lei'
'Zhang, Yi-Quan'
'Chen, Xue-Tai'
'Wang, Zhenxing'
'Ouyang, Zhong-Wen'
'Yan, Hong'
'Xue, Zi-Ling'

_publ_section_title
;
 Magnetic anisotropies and slow magnetic relaxation of three tetrahedral
 tetrakis(pseudohalido)--cobalt(ii) complexes
;
_journal_issue 36
_journal_name_full 'New Journal of Chemistry'
_journal_page_first 16852
_journal_page_last 16861
_journal_paper_doi 10.1039/D1NJ01916C
_journal_volume 45
_journal_year 2021
_chemical_formula_sum 'C52 H40 Co N4 O4 P2 S0'
_chemical_formula_weight 905.75
_space_group_crystal_system monoclinic
_space_group_IT_number 15
_space_group_name_Hall '-C 2yc'
_space_group_name_H-M_alt 'C 1 2/c 1'
_atom_sites_solution_hydrogens geom
_audit_block_doi 10.5517/ccdc.csd.cc23950m
_audit_creation_method SHELXL-2018/3
_audit_update_record
;
2021-08-05 deposited with the CCDC.	2021-08-09 downloaded from the CCDC.
;
_cell_angle_alpha 90
_cell_angle_beta 104.641(4)
_cell_angle_gamma 90
_cell_formula_units_Z 4
_cell_length_a 22.276(3)
_cell_length_b 14.828(3)
_cell_length_c 13.6901(18)
_cell_measurement_reflns_used 6756
_cell_measurement_temperature 296(2)
_cell_measurement_theta_max 27.48
_cell_measurement_theta_min 2.42
_cell_volume 4375.1(12)
_computing_cell_refinement 'Bruker SMART'
_computing_data_collection 'Bruker SMART'
_computing_data_reduction 'Bruker SAINT'
_computing_molecular_graphics 'Bruker SHELXTL'
_computing_publication_material 'Bruker SHELXTL'
_computing_structure_refinement 'SHELXL-2018/3 (Sheldrick, 2018)'
_computing_structure_solution 'Bruker SHELXTL'
_diffrn_ambient_temperature 296(2)
_diffrn_measured_fraction_theta_full 0.999
_diffrn_measured_fraction_theta_max 0.999
_diffrn_measurement_device_type 'CCD area detector'
_diffrn_measurement_method 'phi and omega scans'
_diffrn_radiation_type MoK\a
_diffrn_radiation_wavelength 0.71073
_diffrn_reflns_av_R_equivalents 0.0793
_diffrn_reflns_av_unetI/netI 0.0669
_diffrn_reflns_Laue_measured_fraction_full 0.999
_diffrn_reflns_Laue_measured_fraction_max 0.999
_diffrn_reflns_limit_h_max 26
_diffrn_reflns_limit_h_min -28
_diffrn_reflns_limit_k_max 15
_diffrn_reflns_limit_k_min -19
_diffrn_reflns_limit_l_max 17
_diffrn_reflns_limit_l_min -15
_diffrn_reflns_number 18416
_diffrn_reflns_point_group_measured_fraction_full 0.999
_diffrn_reflns_point_group_measured_fraction_max 0.999
_diffrn_reflns_theta_full 25.242
_diffrn_reflns_theta_max 27.518
_diffrn_reflns_theta_min 2.100
_exptl_absorpt_coefficient_mu 0.518
_exptl_absorpt_correction_T_max 0.9218
_exptl_absorpt_correction_T_min 0.8946
_exptl_absorpt_correction_type multi-scan
_exptl_absorpt_process_details sadabs
_exptl_crystal_colour blue
_exptl_crystal_density_diffrn 1.375
_exptl_crystal_description block
_exptl_crystal_F_000 1876
_exptl_crystal_size_max 0.220
_exptl_crystal_size_mid 0.200
_exptl_crystal_size_min 0.160
_refine_diff_density_max 0.683
_refine_diff_density_min -0.409
_refine_diff_density_rms 0.074
_refine_ls_extinction_method none
_refine_ls_goodness_of_fit_ref 1.098
_refine_ls_hydrogen_treatment constr
_refine_ls_matrix_type full
_refine_ls_number_parameters 285
_refine_ls_number_reflns 5037
_refine_ls_number_restraints 0
_refine_ls_restrained_S_all 1.098
_refine_ls_R_factor_all 0.0757
_refine_ls_R_factor_gt 0.0570
_refine_ls_shift/su_max 0.000
_refine_ls_shift/su_mean 0.000
_refine_ls_structure_factor_coef Fsqd
_refine_ls_weighting_details 'w=1/[\s^2^(Fo^2^)+(0.0401P)^2^+7.2094P] where P=(Fo^2^+2Fc^2^)/3'
_refine_ls_weighting_scheme calc
_refine_ls_wR_factor_gt 0.1204
_refine_ls_wR_factor_ref 0.1269
_reflns_Friedel_coverage 0.000
_reflns_number_gt 4076
_reflns_number_total 5037
_reflns_threshold_expression 'I > 2\s(I)'
_cod_data_source_file d1nj01916c2.cif
_cod_data_source_block 2
_cod_depositor_comments 'Adding full bibliography for 7060928--7060930.cif.'
_cod_original_cell_volume 4375.1(11)
_cod_original_sg_symbol_H-M 'C 2/c'
_cod_database_code 7060930
_shelx_shelxl_version_number 2018/3
_shelx_space_group_comment
; 
The symmetry employed for this shelxl refinement is uniquely defined 
by the following loop, which should always be used as a source of 
symmetry information in preference to the above space-group names. 
They are only intended as comments. 
;
_shelx_estimated_absorpt_t_min 0.895
_shelx_estimated_absorpt_t_max 0.922

loop_
_space_group_symop_operation_xyz
'x, y, z'
'-x, y, -z+1/2'
'x+1/2, y+1/2, z'
'-x+1/2, y+1/2, -z+1/2'
'-x, -y, -z'
'x, -y, z-1/2'
'-x+1/2, -y+1/2, -z'
'x+1/2, -y+1/2, z-1/2'

loop_
_atom_site_label
_atom_site_type_symbol
_atom_site_fract_x
_atom_site_fract_y
_atom_site_fract_z
_atom_site_U_iso_or_equiv
_atom_site_adp_type
_atom_site_occupancy
_atom_site_site_symmetry_order
_atom_site_calc_flag
_atom_site_refinement_flags_posn
_atom_site_refinement_flags_adp
_atom_site_refinement_flags_occupancy
_atom_site_disorder_assembly
_atom_site_disorder_group
C1 C 0.40762(12) -0.00536(19) 0.8401(2) 0.0310(6) Uani 1 1 d . . . . .
C2 C 0.42961(12) 0.24026(19) 0.58554(19) 0.0281(6) Uani 1 1 d . . . . .
C3 C 0.21673(11) 0.19220(15) 0.77629(17) 0.0172(5) Uani 1 1 d . . . . .
C4 C 0.19031(12) 0.24773(16) 0.69388(19) 0.0234(5) Uani 1 1 d . . . . .
H4 H 0.148255 0.261620 0.678649 0.028 Uiso 1 1 calc R U . . .
C5 C 0.22757(14) 0.28183(18) 0.6351(2) 0.0300(6) Uani 1 1 d . . . . .
H5 H 0.210189 0.317776 0.579506 0.036 Uiso 1 1 calc R U . . .
C6 C 0.29009(14) 0.26275(17) 0.6588(2) 0.0314(6) Uani 1 1 d . . . . .
H6 H 0.314446 0.284627 0.617951 0.038 Uiso 1 1 calc R U . . .
C7 C 0.31697(12) 0.21125(17) 0.7428(2) 0.0296(6) Uani 1 1 d . . . . .
H7 H 0.359504 0.200710 0.759834 0.035 Uiso 1 1 calc R U . . .
C8 C 0.28047(11) 0.17545(15) 0.80146(19) 0.0214(5) Uani 1 1 d . . . . .
H8 H 0.298390 0.140320 0.857527 0.026 Uiso 1 1 calc R U . . .
C9 C 0.20782(11) 0.08585(15) 0.95560(17) 0.0181(5) Uani 1 1 d . . . . .
C10 C 0.25082(12) 0.01624(16) 0.95625(18) 0.0232(5) Uani 1 1 d . . . . .
H10 H 0.256865 -0.005753 0.895834 0.028 Uiso 1 1 calc R U . . .
C11 C 0.28404(13) -0.01926(17) 1.0472(2) 0.0285(6) Uani 1 1 d . . . . .
H11 H 0.313243 -0.064325 1.048335 0.034 Uiso 1 1 calc R U . . .
C12 C 0.27373(13) 0.01244(17) 1.13687(19) 0.0300(6) Uani 1 1 d . . . . .
H12 H 0.296048 -0.011855 1.197897 0.036 Uiso 1 1 calc R U . . .
C13 C 0.23078(13) 0.07963(18) 1.13677(19) 0.0276(6) Uani 1 1 d . . . . .
H13 H 0.223951 0.099579 1.197458 0.033 Uiso 1 1 calc R U . . .
C14 C 0.19783(11) 0.11740(16) 1.04658(18) 0.0218(5) Uani 1 1 d . . . . .
H14 H 0.169340 0.163273 1.046474 0.026 Uiso 1 1 calc R U . . .
C15 C 0.12582(10) 0.04639(15) 0.75803(17) 0.0164(5) Uani 1 1 d . . . . .
C16 C 0.10844(11) -0.03317(15) 0.79891(18) 0.0207(5) Uani 1 1 d . . . . .
H16 H 0.119992 -0.042623 0.868306 0.025 Uiso 1 1 calc R U . . .
C17 C 0.07381(12) -0.09801(16) 0.7352(2) 0.0253(5) Uani 1 1 d . . . . .
H17 H 0.062520 -0.151011 0.762291 0.030 Uiso 1 1 calc R U . . .
C18 C 0.05612(11) -0.08410(17) 0.6322(2) 0.0259(6) Uani 1 1 d . . . . .
H18 H 0.032584 -0.127326 0.590117 0.031 Uiso 1 1 calc R U . . .
C19 C 0.07345(11) -0.00577(17) 0.59161(19) 0.0241(5) Uani 1 1 d . . . . .
H19 H 0.061471 0.003220 0.522151 0.029 Uiso 1 1 calc R U . . .
C20 C 0.10845(11) 0.05945(16) 0.65321(18) 0.0201(5) Uani 1 1 d . . . . .
H20 H 0.120323 0.111530 0.625190 0.024 Uiso 1 1 calc R U . . .
C21 C 0.10991(11) 0.21291(15) 0.86416(17) 0.0184(5) Uani 1 1 d . . . . .
C22 C 0.05179(11) 0.18217(17) 0.86880(18) 0.0222(5) Uani 1 1 d . . . . .
H22 H 0.040284 0.122707 0.852314 0.027 Uiso 1 1 calc R U . . .
C23 C 0.01093(12) 0.24083(18) 0.8982(2) 0.0278(6) Uani 1 1 d . . . . .
H23 H -0.027929 0.220422 0.901867 0.033 Uiso 1 1 calc R U . . .
C24 C 0.02785(13) 0.32932(19) 0.9221(2) 0.0344(7) Uani 1 1 d . . . . .
H24 H 0.000293 0.368197 0.941751 0.041 Uiso 1 1 calc R U . . .
C25 C 0.08541(14) 0.36045(19) 0.9170(3) 0.0432(8) Uani 1 1 d . . . . .
H25 H 0.096450 0.420165 0.932922 0.052 Uiso 1 1 calc R U . . .
C26 C 0.12662(13) 0.30281(18) 0.8882(2) 0.0361(7) Uani 1 1 d . . . . .
H26 H 0.165395 0.323717 0.884715 0.043 Uiso 1 1 calc R U . . .
Co1 Co 0.500000 0.10451(3) 0.750000 0.02737(15) Uani 1 2 d S T P . .
N1 N 0.44129(12) 0.03392(17) 0.8034(2) 0.0412(6) Uani 1 1 d . . . . .
N2 N 0.45293(13) 0.18494(18) 0.64262(19) 0.0445(7) Uani 1 1 d . . . . .
O1 O 0.37170(11) -0.04538(18) 0.87682(19) 0.0576(7) Uani 1 1 d . . . . .
O2 O 0.40528(9) 0.29895(15) 0.52845(14) 0.0398(5) Uani 1 1 d . . . . .
P1 P 0.16576(3) 0.13502(4) 0.83874(4) 0.01534(14) Uani 1 1 d . . . . .

loop_
_atom_site_aniso_label
_atom_site_aniso_U_11
_atom_site_aniso_U_22
_atom_site_aniso_U_33
_atom_site_aniso_U_23
_atom_site_aniso_U_13
_atom_site_aniso_U_12
C1 0.0242(14) 0.0307(14) 0.0336(16) 0.0023(11) -0.0008(12) 0.0031(11)
C2 0.0276(14) 0.0371(15) 0.0226(14) -0.0021(11) 0.0116(11) -0.0026(12)
C3 0.0178(11) 0.0158(10) 0.0187(12) -0.0028(8) 0.0060(9) -0.0042(9)
C4 0.0208(12) 0.0214(12) 0.0254(13) 0.0032(10) 0.0010(10) -0.0058(10)
C5 0.0434(17) 0.0253(13) 0.0209(13) 0.0013(10) 0.0071(12) -0.0120(12)
C6 0.0410(16) 0.0251(13) 0.0353(16) -0.0079(11) 0.0233(13) -0.0131(12)
C7 0.0235(13) 0.0236(13) 0.0462(17) -0.0079(11) 0.0176(12) -0.0025(10)
C8 0.0220(12) 0.0154(11) 0.0268(14) -0.0013(9) 0.0059(10) 0.0001(9)
C9 0.0191(12) 0.0163(11) 0.0171(12) 0.0022(8) 0.0011(9) -0.0032(9)
C10 0.0294(14) 0.0190(11) 0.0191(13) -0.0019(9) 0.0020(10) 0.0006(10)
C11 0.0326(15) 0.0162(12) 0.0301(15) 0.0027(10) -0.0042(11) -0.0002(10)
C12 0.0373(16) 0.0256(13) 0.0198(13) 0.0059(10) -0.0060(11) -0.0131(11)
C13 0.0347(15) 0.0292(13) 0.0180(13) -0.0027(10) 0.0053(11) -0.0148(11)
C14 0.0231(12) 0.0195(12) 0.0232(13) -0.0027(9) 0.0066(10) -0.0072(9)
C15 0.0134(11) 0.0155(10) 0.0192(12) -0.0006(8) 0.0021(9) 0.0006(8)
C16 0.0198(12) 0.0199(12) 0.0214(13) 0.0028(9) 0.0033(10) -0.0002(9)
C17 0.0238(13) 0.0210(12) 0.0306(15) -0.0001(10) 0.0058(11) -0.0066(10)
C18 0.0176(12) 0.0268(13) 0.0308(15) -0.0061(10) 0.0013(10) -0.0049(10)
C19 0.0177(12) 0.0327(14) 0.0185(13) -0.0006(10) -0.0016(10) 0.0022(10)
C20 0.0166(11) 0.0203(12) 0.0229(13) 0.0025(9) 0.0040(9) 0.0018(9)
C21 0.0174(11) 0.0187(11) 0.0202(12) 0.0022(9) 0.0067(9) 0.0038(9)
C22 0.0207(12) 0.0247(12) 0.0210(13) 0.0008(9) 0.0048(10) -0.0006(10)
C23 0.0174(12) 0.0355(15) 0.0318(15) 0.0030(11) 0.0086(11) 0.0023(10)
C24 0.0308(15) 0.0312(15) 0.0452(18) 0.0012(12) 0.0171(13) 0.0109(12)
C25 0.0421(18) 0.0183(13) 0.077(2) -0.0054(14) 0.0291(17) 0.0008(12)
C26 0.0287(15) 0.0219(13) 0.064(2) -0.0022(12) 0.0231(14) -0.0030(11)
Co1 0.0301(3) 0.0221(3) 0.0310(3) 0.000 0.0096(2) 0.000
N1 0.0366(14) 0.0354(14) 0.0541(17) 0.0065(12) 0.0164(13) -0.0033(11)
N2 0.0555(17) 0.0442(15) 0.0363(15) 0.0088(12) 0.0161(13) 0.0187(13)
O1 0.0401(13) 0.0746(18) 0.0602(16) 0.0144(13) 0.0169(12) -0.0164(12)
O2 0.0361(11) 0.0562(14) 0.0274(11) 0.0156(9) 0.0090(9) 0.0081(10)
P1 0.0152(3) 0.0141(3) 0.0163(3) 0.0010(2) 0.0033(2) -0.0004(2)

loop_
_atom_type_symbol
_atom_type_description
_atom_type_scat_dispersion_real
_atom_type_scat_dispersion_imag
_atom_type_scat_source
C C 0.0033 0.0016 'International Tables Vol C Tables 4.2.6.8 and 6.1.1.4'
H H 0.0000 0.0000 'International Tables Vol C Tables 4.2.6.8 and 6.1.1.4'
N N 0.0061 0.0033 'International Tables Vol C Tables 4.2.6.8 and 6.1.1.4'
O O 0.0106 0.0060 'International Tables Vol C Tables 4.2.6.8 and 6.1.1.4'
P P 0.1023 0.0942 'International Tables Vol C Tables 4.2.6.8 and 6.1.1.4'
S S 0.1246 0.1234 'International Tables Vol C Tables 4.2.6.8 and 6.1.1.4'
Co Co 0.3494 0.9721 'International Tables Vol C Tables 4.2.6.8 and 6.1.1.4'

loop_
_geom_angle_atom_site_label_1
_geom_angle_atom_site_label_2
_geom_angle_atom_site_label_3
_geom_angle
_geom_angle_site_symmetry_1
_geom_angle_site_symmetry_3
_geom_angle_publ_flag
N1 C1 O1 178.7(3) . . ?
N2 C2 O2 178.3(3) . . ?
C8 C3 C4 119.8(2) . . ?
C8 C3 P1 121.60(18) . . ?
C4 C3 P1 118.25(18) . . ?
C5 C4 C3 119.3(2) . . ?
C5 C4 H4 120.3 . . ?
C3 C4 H4 120.3 . . ?
C6 C5 C4 120.4(2) . . ?
C6 C5 H5 119.8 . . ?
C4 C5 H5 119.8 . . ?
C5 C6 C7 120.5(2) . . ?
C5 C6 H6 119.7 . . ?
C7 C6 H6 119.7 . . ?
C6 C7 C8 120.0(2) . . ?
C6 C7 H7 120.0 . . ?
C8 C7 H7 120.0 . . ?
C7 C8 C3 119.9(2) . . ?
C7 C8 H8 120.1 . . ?
C3 C8 H8 120.1 . . ?
C14 C9 C10 120.0(2) . . ?
C14 C9 P1 119.57(18) . . ?
C10 C9 P1 120.38(18) . . ?
C11 C10 C9 119.6(2) . . ?
C11 C10 H10 120.2 . . ?
C9 C10 H10 120.2 . . ?
C10 C11 C12 119.9(2) . . ?
C10 C11 H11 120.1 . . ?
C12 C11 H11 120.1 . . ?
C13 C12 C11 120.9(2) . . ?
C13 C12 H12 119.6 . . ?
C11 C12 H12 119.6 . . ?
C12 C13 C14 120.2(2) . . ?
C12 C13 H13 119.9 . . ?
C14 C13 H13 119.9 . . ?
C13 C14 C9 119.4(2) . . ?
C13 C14 H14 120.3 . . ?
C9 C14 H14 120.3 . . ?
C16 C15 C20 119.5(2) . . ?
C16 C15 P1 120.85(18) . . ?
C20 C15 P1 119.54(17) . . ?
C17 C16 C15 119.8(2) . . ?
C17 C16 H16 120.1 . . ?
C15 C16 H16 120.1 . . ?
C18 C17 C16 120.4(2) . . ?
C18 C17 H17 119.8 . . ?
C16 C17 H17 119.8 . . ?
C17 C18 C19 119.9(2) . . ?
C17 C18 H18 120.0 . . ?
C19 C18 H18 120.0 . . ?
C18 C19 C20 120.8(2) . . ?
C18 C19 H19 119.6 . . ?
C20 C19 H19 119.6 . . ?
C19 C20 C15 119.6(2) . . ?
C19 C20 H20 120.2 . . ?
C15 C20 H20 120.2 . . ?
C22 C21 C26 119.8(2) . . ?
C22 C21 P1 119.83(18) . . ?
C26 C21 P1 120.12(19) . . ?
C21 C22 C23 119.6(2) . . ?
C21 C22 H22 120.2 . . ?
C23 C22 H22 120.2 . . ?
C24 C23 C22 120.2(2) . . ?
C24 C23 H23 119.9 . . ?
C22 C23 H23 119.9 . . ?
C25 C24 C23 120.5(2) . . ?
C25 C24 H24 119.8 . . ?
C23 C24 H24 119.8 . . ?
C24 C25 C26 120.0(3) . . ?
C24 C25 H25 120.0 . . ?
C26 C25 H25 120.0 . . ?
C25 C26 C21 119.9(2) . . ?
C25 C26 H26 120.0 . . ?
C21 C26 H26 120.0 . . ?
N1 Co1 N1 115.28(15) . 2_656 ?
N1 Co1 N2 108.91(11) . 2_656 ?
N1 Co1 N2 108.79(11) 2_656 2_656 ?
N1 Co1 N2 108.79(11) . . ?
N1 Co1 N2 108.91(11) 2_656 . ?
N2 Co1 N2 105.74(17) 2_656 . ?
C1 N1 Co1 176.2(3) . . ?
C2 N2 Co1 172.0(3) . . ?
C9 P1 C21 108.68(11) . . ?
C9 P1 C3 111.48(11) . . ?
C21 P1 C3 109.92(11) . . ?
C9 P1 C15 108.46(10) . . ?
C21 P1 C15 109.23(11) . . ?
C3 P1 C15 109.03(10) . . ?

loop_
_geom_bond_atom_site_label_1
_geom_bond_atom_site_label_2
_geom_bond_distance
_geom_bond_site_symmetry_2
_geom_bond_publ_flag
C1 N1 1.159(4) . ?
C1 O1 1.204(3) . ?
C2 N2 1.161(4) . ?
C2 O2 1.203(3) . ?
C3 C8 1.396(3) . ?
C3 C4 1.400(3) . ?
C3 P1 1.797(2) . ?
C4 C5 1.389(3) . ?
C4 H4 0.9300 . ?
C5 C6 1.377(4) . ?
C5 H5 0.9300 . ?
C6 C7 1.385(4) . ?
C6 H6 0.9300 . ?
C7 C8 1.385(3) . ?
C7 H7 0.9300 . ?
C8 H8 0.9300 . ?
C9 C14 1.400(3) . ?
C9 C10 1.407(3) . ?
C9 P1 1.792(2) . ?
C10 C11 1.382(3) . ?
C10 H10 0.9300 . ?
C11 C12 1.386(4) . ?
C11 H11 0.9300 . ?
C12 C13 1.381(4) . ?
C12 H12 0.9300 . ?
C13 C14 1.385(4) . ?
C13 H13 0.9300 . ?
C14 H14 0.9300 . ?
C15 C16 1.401(3) . ?
C15 C20 1.402(3) . ?
C15 P1 1.801(2) . ?
C16 C17 1.393(3) . ?
C16 H16 0.9300 . ?
C17 C18 1.381(4) . ?
C17 H17 0.9300 . ?
C18 C19 1.384(4) . ?
C18 H18 0.9300 . ?
C19 C20 1.386(3) . ?
C19 H19 0.9300 . ?
C20 H20 0.9300 . ?
C21 C22 1.389(3) . ?
C21 C26 1.401(3) . ?
C21 P1 1.795(2) . ?
C22 C23 1.390(3) . ?
C22 H22 0.9300 . ?
C23 C24 1.381(4) . ?
C23 H23 0.9300 . ?
C24 C25 1.381(4) . ?
C24 H24 0.9300 . ?
C25 C26 1.383(4) . ?
C25 H25 0.9300 . ?
C26 H26 0.9300 . ?
Co1 N1 1.956(2) . ?
Co1 N1 1.956(2) 2_656 ?
Co1 N2 1.976(3) 2_656 ?
Co1 N2 1.976(3) . ?

loop_
_geom_torsion_atom_site_label_1
_geom_torsion_atom_site_label_2
_geom_torsion_atom_site_label_3
_geom_torsion_atom_site_label_4
_geom_torsion
_geom_torsion_site_symmetry_1
_geom_torsion_site_symmetry_2
_geom_torsion_site_symmetry_3
_geom_torsion_site_symmetry_4
_geom_torsion_publ_flag
C8 C3 C4 C5 3.2(4) . . . . ?
P1 C3 C4 C5 -170.45(19) . . . . ?
C3 C4 C5 C6 -1.3(4) . . . . ?
C4 C5 C6 C7 -1.6(4) . . . . ?
C5 C6 C7 C8 2.6(4) . . . . ?
C6 C7 C8 C3 -0.7(4) . . . . ?
C4 C3 C8 C7 -2.2(3) . . . . ?
P1 C3 C8 C7 171.19(18) . . . . ?
C14 C9 C10 C11 -1.4(4) . . . . ?
P1 C9 C10 C11 178.30(19) . . . . ?
C9 C10 C11 C12 1.5(4) . . . . ?
C10 C11 C12 C13 -0.3(4) . . . . ?
C11 C12 C13 C14 -0.9(4) . . . . ?
C12 C13 C14 C9 1.0(4) . . . . ?
C10 C9 C14 C13 0.2(3) . . . . ?
P1 C9 C14 C13 -179.53(18) . . . . ?
C20 C15 C16 C17 -0.5(3) . . . . ?
P1 C15 C16 C17 175.52(18) . . . . ?
C15 C16 C17 C18 -0.5(4) . . . . ?
C16 C17 C18 C19 0.7(4) . . . . ?
C17 C18 C19 C20 -0.1(4) . . . . ?
C18 C19 C20 C15 -0.8(4) . . . . ?
C16 C15 C20 C19 1.1(3) . . . . ?
P1 C15 C20 C19 -174.94(18) . . . . ?
C26 C21 C22 C23 -0.6(4) . . . . ?
P1 C21 C22 C23 173.69(19) . . . . ?
C21 C22 C23 C24 0.4(4) . . . . ?
C22 C23 C24 C25 0.0(4) . . . . ?
C23 C24 C25 C26 -0.2(5) . . . . ?
C24 C25 C26 C21 0.0(5) . . . . ?
C22 C21 C26 C25 0.4(4) . . . . ?
P1 C21 C26 C25 -173.9(2) . . . . ?
C14 C9 P1 C21 -6.0(2) . . . . ?
C10 C9 P1 C21 174.31(19) . . . . ?
C14 C9 P1 C3 115.35(19) . . . . ?
C10 C9 P1 C3 -64.4(2) . . . . ?
C14 C9 P1 C15 -124.60(19) . . . . ?
C10 C9 P1 C15 55.7(2) . . . . ?
C22 C21 P1 C9 -86.5(2) . . . . ?
C26 C21 P1 C9 87.8(2) . . . . ?
C22 C21 P1 C3 151.28(19) . . . . ?
C26 C21 P1 C3 -34.4(2) . . . . ?
C22 C21 P1 C15 31.7(2) . . . . ?
C26 C21 P1 C15 -154.0(2) . . . . ?
C8 C3 P1 C9 17.9(2) . . . . ?
C4 C3 P1 C9 -168.59(18) . . . . ?
C8 C3 P1 C21 138.48(19) . . . . ?
C4 C3 P1 C21 -48.0(2) . . . . ?
C8 C3 P1 C15 -101.8(2) . . . . ?
C4 C3 P1 C15 71.7(2) . . . . ?
C16 C15 P1 C9 26.9(2) . . . . ?
C20 C15 P1 C9 -157.17(18) . . . . ?
C16 C15 P1 C21 -91.4(2) . . . . ?
C20 C15 P1 C21 84.5(2) . . . . ?
C16 C15 P1 C3 148.42(18) . . . . ?
C20 C15 P1 C3 -35.6(2) . . . . ?
